data_7031921
loop_
_publ_author_name
'Liu, Lu'
'Ding, Jie'
'Li, Ming'
'Lv, Xiaofeng'
'Wu, Jie'
'Hou, Hongwei'
'Fan, Yaoting'

_publ_section_title
;
 Structural variability, topological analysis and photocatalytic
 properties of neoteric Cd(ii) coordination polymers based on semirigid
 bis(thiazolylbenzimidazole) and different types of carboxylic acid
 linkers.
;
_journal_issue 33
_journal_name_full 'Dalton transactions (Cambridge, England : 2003)'
_journal_page_first 12790
_journal_page_last 12799
_journal_paper_doi 10.1039/c4dt01080a
_journal_volume 43
_journal_year 2014
_chemical_formula_moiety 'C45 H28 Cd2 N6 O10 S2, 4(H2 O)'
_chemical_formula_sum 'C45 H36 Cd2 N6 O14 S2'
_chemical_formula_weight 1173.72
_chemical_name_common {[Cd2(btbb)(bptc)(H2O)]4H2O}n
_chemical_name_systematic
; 
 ? 
;
_space_group_IT_number 2
_symmetry_cell_setting triclinic
_symmetry_space_group_name_Hall '-P 1'
_symmetry_space_group_name_H-M 'P -1'
_atom_sites_solution_hydrogens geom
_atom_sites_solution_primary direct
_atom_sites_solution_secondary difmap
_audit_creation_method SHELXL-97
_cell_angle_alpha 91.81(3)
_cell_angle_beta 99.84(3)
_cell_angle_gamma 90.67(3)
_cell_formula_units_Z 2
_cell_length_a 12.641(3)
_cell_length_b 13.016(3)
_cell_length_c 14.051(3)
_cell_measurement_reflns_used 6309
_cell_measurement_temperature 293(2)
_cell_measurement_theta_max 27.8247
_cell_measurement_theta_min 1.4716
_cell_volume 2276.4(9)
_computing_cell_refinement 'CrystalClear (Rigaku/MSC Inc., 2006)'
_computing_data_collection 'CrystalClear (Rigaku/MSC Inc., 2006)'
_computing_data_reduction 'CrystalClear (Rigaku/MSC Inc., 2006)'
_computing_molecular_graphics SHELXTL
_computing_publication_material SHELXTL
_computing_structure_refinement 'SHELXL-97 (Sheldrick, 1997)'
_computing_structure_solution 'SHELXS-97 (Sheldrick, 1990)'
_diffrn_ambient_temperature 293(2)
_diffrn_measured_fraction_theta_full 0.985
_diffrn_measured_fraction_theta_max 0.985
_diffrn_measurement_device_type Saturn724
_diffrn_measurement_method dtprofit.ref
_diffrn_radiation_monochromator graphite
_diffrn_radiation_source 'fine-focus sealed tube'
_diffrn_radiation_type MoK\a
_diffrn_radiation_wavelength 0.71073
_diffrn_reflns_av_R_equivalents 0.0398
_diffrn_reflns_av_sigmaI/netI 0.0702
_diffrn_reflns_limit_h_max 16
_diffrn_reflns_limit_h_min -16
_diffrn_reflns_limit_k_max 17
_diffrn_reflns_limit_k_min -17
_diffrn_reflns_limit_l_max 18
_diffrn_reflns_limit_l_min -16
_diffrn_reflns_number 21550
_diffrn_reflns_theta_full 27.87
_diffrn_reflns_theta_max 27.87
_diffrn_reflns_theta_min 1.47
_diffrn_standards_decay_% none
_exptl_absorpt_coefficient_mu 1.101
_exptl_absorpt_correction_T_max 0.8435
_exptl_absorpt_correction_T_min 0.8180
_exptl_absorpt_correction_type multi-scan
_exptl_absorpt_process_details SADABS
_exptl_crystal_colour Yellow
_exptl_crystal_density_diffrn 1.712
_exptl_crystal_density_method 'not measured'
_exptl_crystal_description tip-shaped
_exptl_crystal_F_000 1176
_exptl_crystal_size_max 0.19
_exptl_crystal_size_mid 0.18
_exptl_crystal_size_min 0.16
_refine_diff_density_max 1.689
_refine_diff_density_min -1.996
_refine_diff_density_rms 0.203
_refine_ls_extinction_method none
_refine_ls_goodness_of_fit_ref 1.063
_refine_ls_hydrogen_treatment constr
_refine_ls_matrix_type full
_refine_ls_number_parameters 604
_refine_ls_number_reflns 10678
_refine_ls_number_restraints 396
_refine_ls_restrained_S_all 1.056
_refine_ls_R_factor_all 0.0900
_refine_ls_R_factor_gt 0.0684
_refine_ls_shift/su_max 0.001
_refine_ls_shift/su_mean 0.000
_refine_ls_structure_factor_coef Fsqd
_refine_ls_weighting_details 'calc w=1/[\s^2^(Fo^2^)+(0.0801P)^2^+8.5442P] where P=(Fo^2^+2Fc^2^)/3'
_refine_ls_weighting_scheme calc
_refine_ls_wR_factor_gt 0.1726
_refine_ls_wR_factor_ref 0.1916
_reflns_number_gt 8116
_reflns_number_total 10678
_reflns_threshold_expression >2sigma(I)
_cod_data_source_file c4dt01080a2.cif
_cod_data_source_block complex6
_cod_depositor_comments
;
The following automatic conversions were performed:

'_exptl_absorpt_correction_type' value 'Multi-scan' changed to
'multi-scan' according to
/usr/data/users/saulius/crontab/automatic-downloads/current/RSC/lib/dictionaries/cif_core.dic
dictionary named 'cif_core.dic' version 2.4.2 from 2011-04-26.

Automatic conversion script
Id: cif_fix_values 2281 2013-09-26 08:29:07Z andrius 
;
_cod_original_cell_volume 2276.4(8)
_cod_database_code 7031921

loop_
_symmetry_equiv_pos_as_xyz
'x, y, z'
'-x, -y, -z'

loop_
_atom_site_label
_atom_site_type_symbol
_atom_site_fract_x
_atom_site_fract_y
_atom_site_fract_z
_atom_site_U_iso_or_equiv
_atom_site_adp_type
_atom_site_occupancy
_atom_site_symmetry_multiplicity
_atom_site_calc_flag
_atom_site_refinement_flags
Cd1 Cd 0.79351(3) 0.86035(4) 0.52504(3) 0.03144(14) Uani 1 1 d U
Cd2 Cd 0.07052(4) 0.68898(4) -0.39730(3) 0.03374(14) Uani 1 1 d U
S1 S 0.5623(2) 0.56442(19) 0.4096(2) 0.0705(7) Uani 1 1 d U
S2 S 0.20553(18) 1.01845(15) -0.24363(16) 0.0553(5) Uani 1 1 d U
O1 O 0.9012(4) 1.0111(4) 0.5688(3) 0.0428(11) Uani 1 1 d U
O2 O 0.7939(4) 0.9611(4) 0.6668(4) 0.0465(12) Uani 1 1 d U
O3 O 0.1457(5) 0.5678(4) -0.4892(4) 0.0566(14) Uani 1 1 d U
H3A H 0.1109 0.5322 -0.5363 0.085 Uiso 1 1 d R
H3B H 0.1541 0.5269 -0.4426 0.085 Uiso 1 1 d R
O4 O 0.9450(4) 1.2335(4) 0.5405(3) 0.0472(12) Uani 1 1 d U
O5 O 1.1076(4) 1.1689(4) 0.5929(3) 0.0477(12) Uani 1 1 d U
O6 O 0.8868(5) 1.0702(5) 1.0124(4) 0.0677(17) Uani 1 1 d U
O7 O 1.0880(4) 1.2363(4) 1.3782(3) 0.0450(12) Uani 1 1 d U
O8 O 1.2263(4) 1.2698(5) 1.3064(4) 0.0589(15) Uani 1 1 d U
O9 O 1.0305(4) 1.4535(4) 1.3604(4) 0.0478(12) Uani 1 1 d U
O10 O 1.0961(6) 1.5505(5) 1.2567(5) 0.0746(18) Uani 1 1 d U
O11 O 0.7309(9) 0.8955(9) 0.9677(8) 0.150 Uiso 1 1 d .
H11C H 0.7784 0.9430 0.9793 0.225 Uiso 1 1 d R
H11D H 0.7209 0.8369 0.9388 0.225 Uiso 1 1 d R
O12 O 0.7006(9) 0.7204(9) 0.8763(8) 0.150 Uiso 1 1 d .
H12A H 0.7217 0.7236 0.8222 0.225 Uiso 1 1 d R
H12B H 0.7300 0.6742 0.9129 0.225 Uiso 1 1 d R
O13 O 0.2352(5) 0.6836(6) 0.3728(5) 0.083(2) Uani 1 1 d U
H13A H 0.2084 0.6499 0.4141 0.125 Uiso 1 1 d R
H13B H 0.2304 0.6503 0.3191 0.125 Uiso 1 1 d R
O14 O 0.7587(9) 0.4939(9) 0.8824(8) 0.150 Uiso 1 1 d .
H14A H 0.6967 0.4926 0.8476 0.225 Uiso 1 1 d R
H14B H 0.8036 0.5032 0.8447 0.225 Uiso 1 1 d R
N1 N 0.6421(4) 0.9325(5) 0.4407(4) 0.0391(13) Uani 1 1 d U
N2 N 0.4832(4) 0.9196(4) 0.3430(4) 0.0365(12) Uani 1 1 d U
N3 N 0.6709(5) 0.7282(5) 0.4614(5) 0.0510(16) Uani 1 1 d U
N4 N 0.3551(4) 0.6881(5) -0.1655(4) 0.0381(12) Uani 1 1 d U
N5 N 0.2087(4) 0.6464(4) -0.2732(4) 0.0347(12) Uani 1 1 d U
N6 N 0.1595(4) 0.8417(4) -0.3224(4) 0.0377(12) Uani 1 1 d U
C1 C 0.6711(7) 0.6275(6) 0.4707(6) 0.057(2) Uani 1 1 d U
H1 H 0.7272 0.5940 0.5083 0.068 Uiso 1 1 calc R
C2 C 0.5093(7) 0.6784(6) 0.3686(6) 0.0534(19) Uani 1 1 d U
H2 H 0.4435 0.6852 0.3283 0.064 Uiso 1 1 calc R
C3 C 0.5775(5) 0.7572(6) 0.4037(5) 0.0396(15) Uani 1 1 d U
C4 C 0.5658(5) 0.8673(5) 0.3941(4) 0.0320(13) Uani 1 1 d U
C5 C 0.5066(5) 1.0234(5) 0.3597(5) 0.0371(14) Uani 1 1 d U
C6 C 0.4511(6) 1.1119(6) 0.3275(6) 0.0484(18) Uani 1 1 d U
H6 H 0.3848 1.1073 0.2870 0.058 Uiso 1 1 calc R
C7 C 0.4984(7) 1.2054(7) 0.3580(6) 0.0523(19) Uani 1 1 d U
H7 H 0.4645 1.2657 0.3370 0.063 Uiso 1 1 calc R
C8 C 0.5972(6) 1.2107(6) 0.4203(6) 0.0524(19) Uani 1 1 d U
H8 H 0.6263 1.2752 0.4411 0.063 Uiso 1 1 calc R
C9 C 0.6540(6) 1.1240(6) 0.4527(5) 0.0429(16) Uani 1 1 d U
H9 H 0.7199 1.1287 0.4939 0.051 Uiso 1 1 calc R
C10 C 0.6062(5) 1.0305(5) 0.4198(5) 0.0376(14) Uani 1 1 d U
C11 C 0.3866(5) 0.8758(6) 0.2816(5) 0.0425(16) Uani 1 1 d U
H11A H 0.3309 0.9269 0.2749 0.051 Uiso 1 1 calc R
H11B H 0.3612 0.8177 0.3135 0.051 Uiso 1 1 calc R
C12 C 0.4045(5) 0.8404(6) 0.1812(5) 0.0374(15) Uani 1 1 d U
C13 C 0.3435(6) 0.7606(6) 0.1323(5) 0.0460(17) Uani 1 1 d U
H13 H 0.2945 0.7261 0.1628 0.055 Uiso 1 1 calc R
C14 C 0.3535(6) 0.7303(6) 0.0383(5) 0.0489(18) Uani 1 1 d U
H14 H 0.3101 0.6773 0.0065 0.059 Uiso 1 1 calc R
C15 C 0.4267(5) 0.7782(5) -0.0075(5) 0.0369(14) Uani 1 1 d U
C16 C 0.4904(6) 0.8576(6) 0.0419(5) 0.0495(18) Uani 1 1 d U
H16 H 0.5409 0.8908 0.0122 0.059 Uiso 1 1 calc R
C17 C 0.4790(7) 0.8875(6) 0.1353(5) 0.0520(19) Uani 1 1 d U
H17 H 0.5224 0.9403 0.1674 0.062 Uiso 1 1 calc R
C18 C 0.4435(6) 0.7484(6) -0.1085(5) 0.0438(16) Uani 1 1 d U
H18A H 0.4539 0.8105 -0.1424 0.053 Uiso 1 1 calc R
H18B H 0.5087 0.7091 -0.1042 0.053 Uiso 1 1 calc R
C19 C 0.3513(5) 0.5810(5) -0.1749(5) 0.0395(15) Uani 1 1 d U
C20 C 0.4196(6) 0.5068(7) -0.1315(6) 0.0518(19) Uani 1 1 d U
H20 H 0.4819 0.5243 -0.0882 0.062 Uiso 1 1 calc R
C21 C 0.3903(7) 0.4064(7) -0.1559(7) 0.063(2) Uani 1 1 d U
H21 H 0.4337 0.3545 -0.1276 0.076 Uiso 1 1 calc R
C22 C 0.2982(7) 0.3794(6) -0.2213(6) 0.0535(19) Uani 1 1 d U
H22 H 0.2811 0.3103 -0.2359 0.064 Uiso 1 1 calc R
C23 C 0.2313(6) 0.4547(6) -0.2654(5) 0.0458(17) Uani 1 1 d U
H23 H 0.1693 0.4371 -0.3091 0.055 Uiso 1 1 calc R
C24 C 0.2596(5) 0.5556(5) -0.2423(5) 0.0348(14) Uani 1 1 d U
C25 C 0.2685(5) 0.7217(5) -0.2263(5) 0.0348(14) Uani 1 1 d U
C26 C 0.2366(5) 0.8268(5) -0.2415(4) 0.0348(14) Uani 1 1 d U
C27 C 0.2692(6) 0.9156(6) -0.1882(5) 0.0461(17) Uani 1 1 d U
H27 H 0.3184 0.9191 -0.1308 0.055 Uiso 1 1 calc R
C28 C 0.1363(6) 0.9378(6) -0.3326(5) 0.0457(17) Uani 1 1 d U
H28 H 0.0866 0.9611 -0.3836 0.055 Uiso 1 1 calc R
C29 C 0.8675(5) 1.0204(5) 0.6472(4) 0.0318(13) Uani 1 1 d U
C30 C 0.9170(5) 1.1002(5) 0.7215(4) 0.0314(13) Uani 1 1 d U
C31 C 0.9861(5) 1.1756(5) 0.6997(4) 0.0304(13) Uani 1 1 d U
C32 C 1.0356(6) 1.2438(5) 0.7730(5) 0.0393(15) Uani 1 1 d U
H32 H 1.0826 1.2945 0.7592 0.047 Uiso 1 1 calc R
C33 C 1.0150(6) 1.2360(5) 0.8661(5) 0.0418(16) Uani 1 1 d U
H33 H 1.0488 1.2814 0.9146 0.050 Uiso 1 1 calc R
C34 C 0.9449(5) 1.1621(5) 0.8877(4) 0.0347(14) Uani 1 1 d U
C35 C 0.8961(5) 1.0937(5) 0.8147(4) 0.0333(13) Uani 1 1 d U
H35 H 0.8491 1.0431 0.8287 0.040 Uiso 1 1 calc R
C36 C 0.9247(6) 1.1489(6) 0.9881(5) 0.0418(16) Uani 1 1 d U
C37 C 1.0142(6) 1.1921(5) 0.6008(5) 0.0365(14) Uani 1 1 d U
C38 C 0.9576(5) 1.2346(5) 1.0605(4) 0.0356(14) Uani 1 1 d U
C39 C 0.9282(6) 1.3375(6) 1.0417(5) 0.0421(16) Uani 1 1 d U
H39 H 0.8886 1.3538 0.9822 0.051 Uiso 1 1 calc R
C40 C 0.9582(6) 1.4124(6) 1.1112(5) 0.0416(16) Uani 1 1 d U
H40 H 0.9368 1.4796 1.0993 0.050 Uiso 1 1 calc R
C41 C 1.0207(5) 1.3905(5) 1.2005(4) 0.0339(13) Uani 1 1 d U
C42 C 1.0537(5) 1.2901(5) 1.2168(4) 0.0334(13) Uani 1 1 d U
C43 C 1.0185(5) 1.2130(5) 1.1482(5) 0.0367(14) Uani 1 1 d U
H43 H 1.0364 1.1453 1.1617 0.044 Uiso 1 1 calc R
C44 C 1.1290(5) 1.2651(5) 1.3066(5) 0.0363(14) Uani 1 1 d U
C45 C 1.0511(6) 1.4726(6) 1.2782(5) 0.0441(16) Uani 1 1 d U

loop_
_atom_site_aniso_label
_atom_site_aniso_U_11
_atom_site_aniso_U_22
_atom_site_aniso_U_33
_atom_site_aniso_U_23
_atom_site_aniso_U_13
_atom_site_aniso_U_12
Cd1 0.0299(2) 0.0374(3) 0.0246(2) -0.00267(17) -0.00150(17) 0.00298(18)
Cd2 0.0353(3) 0.0385(3) 0.0253(2) -0.00102(18) -0.00064(18) 0.00488(19)
S1 0.0861(17) 0.0488(12) 0.0759(16) 0.0029(11) 0.0132(13) -0.0144(11)
S2 0.0638(13) 0.0393(10) 0.0589(12) 0.0010(9) -0.0013(10) 0.0057(9)
O1 0.050(3) 0.049(3) 0.029(2) -0.009(2) 0.008(2) -0.005(2)
O2 0.048(3) 0.055(3) 0.038(3) -0.017(2) 0.015(2) -0.014(2)
O3 0.070(3) 0.055(3) 0.039(3) -0.011(2) -0.005(2) 0.017(3)
O4 0.056(3) 0.061(3) 0.026(2) 0.008(2) 0.009(2) 0.012(2)
O5 0.050(3) 0.063(3) 0.032(2) -0.004(2) 0.014(2) 0.004(2)
O6 0.104(4) 0.068(4) 0.032(3) -0.004(3) 0.017(3) -0.034(3)
O7 0.040(3) 0.066(3) 0.029(2) 0.012(2) 0.0036(19) 0.017(2)
O8 0.043(3) 0.081(4) 0.051(3) 0.015(3) 0.003(2) 0.002(3)
O9 0.056(3) 0.048(3) 0.037(3) -0.010(2) 0.004(2) -0.012(2)
O10 0.100(5) 0.056(4) 0.065(4) -0.001(3) 0.009(3) -0.024(3)
O13 0.072(4) 0.092(5) 0.087(5) -0.007(4) 0.019(4) -0.018(4)
N1 0.039(3) 0.045(3) 0.031(3) -0.004(2) 0.002(2) 0.002(2)
N2 0.032(3) 0.044(3) 0.031(3) -0.002(2) 0.002(2) 0.002(2)
N3 0.053(4) 0.050(4) 0.048(3) 0.003(3) 0.003(3) -0.001(3)
N4 0.034(3) 0.048(3) 0.029(3) 0.002(2) -0.004(2) 0.003(2)
N5 0.034(3) 0.039(3) 0.029(3) 0.001(2) 0.000(2) 0.004(2)
N6 0.036(3) 0.043(3) 0.033(3) 0.002(2) 0.001(2) 0.002(2)
C1 0.068(5) 0.045(4) 0.057(4) 0.004(3) 0.007(4) 0.006(4)
C2 0.051(4) 0.053(4) 0.054(4) 0.000(3) 0.002(3) -0.005(3)
C3 0.038(3) 0.044(4) 0.037(3) -0.004(3) 0.008(3) 0.002(3)
C4 0.030(3) 0.036(3) 0.030(3) -0.005(2) 0.005(2) 0.001(2)
C5 0.033(3) 0.046(4) 0.031(3) -0.001(3) 0.004(3) 0.004(3)
C6 0.042(4) 0.055(4) 0.048(4) 0.003(3) 0.005(3) 0.007(3)
C7 0.057(4) 0.053(4) 0.051(4) 0.004(3) 0.017(3) 0.009(3)
C8 0.052(4) 0.051(4) 0.055(4) -0.005(3) 0.013(3) 0.007(3)
C9 0.038(3) 0.049(4) 0.041(4) -0.006(3) 0.005(3) -0.004(3)
C10 0.040(3) 0.044(4) 0.031(3) 0.002(3) 0.011(3) 0.004(3)
C11 0.030(3) 0.060(4) 0.037(3) -0.004(3) 0.005(3) 0.001(3)
C12 0.027(3) 0.050(4) 0.031(3) -0.003(3) -0.006(2) 0.002(3)
C13 0.039(4) 0.060(4) 0.039(4) -0.004(3) 0.008(3) -0.008(3)
C14 0.037(4) 0.063(5) 0.043(4) -0.010(3) 0.001(3) -0.009(3)
C15 0.028(3) 0.049(4) 0.029(3) -0.001(3) -0.008(2) 0.004(3)
C16 0.056(4) 0.054(4) 0.039(4) 0.001(3) 0.012(3) -0.021(3)
C17 0.061(4) 0.055(4) 0.037(4) -0.007(3) 0.004(3) -0.017(4)
C18 0.037(3) 0.056(4) 0.036(3) 0.000(3) -0.002(3) 0.003(3)
C19 0.041(3) 0.040(3) 0.037(3) 0.006(3) 0.004(3) 0.005(3)
C20 0.049(4) 0.060(4) 0.041(4) 0.011(3) -0.007(3) 0.008(3)
C21 0.063(5) 0.061(5) 0.066(5) 0.016(4) 0.007(4) 0.022(4)
C22 0.056(4) 0.044(4) 0.061(5) 0.006(3) 0.012(4) 0.005(3)
C23 0.044(4) 0.048(4) 0.045(4) 0.000(3) 0.007(3) 0.002(3)
C24 0.034(3) 0.041(3) 0.028(3) 0.001(3) 0.001(2) 0.004(3)
C25 0.034(3) 0.041(3) 0.028(3) -0.003(3) 0.002(2) 0.004(3)
C26 0.035(3) 0.042(3) 0.028(3) 0.003(3) 0.005(2) 0.001(3)
C27 0.049(4) 0.042(4) 0.043(4) 0.003(3) -0.003(3) 0.001(3)
C28 0.043(4) 0.046(4) 0.046(4) 0.008(3) 0.003(3) 0.007(3)
C29 0.029(3) 0.040(3) 0.025(3) -0.003(2) 0.001(2) 0.005(2)
C30 0.030(3) 0.037(3) 0.025(3) 0.000(2) 0.000(2) 0.007(2)
C31 0.038(3) 0.035(3) 0.018(2) -0.003(2) 0.005(2) 0.003(2)
C32 0.048(4) 0.041(3) 0.029(3) -0.001(3) 0.007(3) -0.008(3)
C33 0.049(4) 0.043(4) 0.030(3) -0.010(3) 0.003(3) -0.013(3)
C34 0.042(3) 0.041(3) 0.021(3) -0.002(2) 0.008(2) -0.002(3)
C35 0.037(3) 0.038(3) 0.026(3) 0.000(2) 0.009(2) -0.005(3)
C36 0.057(4) 0.041(4) 0.026(3) -0.008(3) 0.007(3) -0.012(3)
C37 0.046(4) 0.033(3) 0.031(3) -0.006(2) 0.006(3) 0.003(3)
C38 0.044(3) 0.038(3) 0.025(3) -0.003(2) 0.007(3) -0.003(3)
C39 0.044(4) 0.051(4) 0.029(3) 0.002(3) -0.001(3) 0.001(3)
C40 0.047(4) 0.040(4) 0.037(3) 0.002(3) 0.004(3) 0.007(3)
C41 0.036(3) 0.036(3) 0.028(3) 0.000(2) 0.002(2) 0.000(3)
C42 0.036(3) 0.040(3) 0.025(3) 0.002(2) 0.006(2) -0.001(3)
C43 0.043(3) 0.039(3) 0.028(3) -0.002(3) 0.006(3) 0.005(3)
C44 0.034(3) 0.044(4) 0.030(3) 0.000(3) 0.002(3) 0.005(3)
C45 0.049(4) 0.036(3) 0.045(4) 0.000(3) 0.002(3) 0.001(3)

loop_
_atom_type_symbol
_atom_type_description
_atom_type_scat_dispersion_real
_atom_type_scat_dispersion_imag
_atom_type_scat_source
C C 0.0033 0.0016 'International Tables Vol C Tables 4.2.6.8 and 6.1.1.4'
H H 0.0000 0.0000 'International Tables Vol C Tables 4.2.6.8 and 6.1.1.4'
N N 0.0061 0.0033 'International Tables Vol C Tables 4.2.6.8 and 6.1.1.4'
O O 0.0106 0.0060 'International Tables Vol C Tables 4.2.6.8 and 6.1.1.4'
Cd Cd -0.8075 1.2024 'International Tables Vol C Tables 4.2.6.8 and 6.1.1.4'
S S 0.1246 0.1234 'International Tables Vol C Tables 4.2.6.8 and 6.1.1.4'

loop_
_geom_angle_atom_site_label_1
_geom_angle_atom_site_label_2
_geom_angle_atom_site_label_3
_geom_angle
_geom_angle_site_symmetry_1
_geom_angle_site_symmetry_3
O5 Cd1 O7 87.72(18) 2_776 2_777
O5 Cd1 N1 101.73(19) 2_776 .
O7 Cd1 N1 165.5(2) 2_777 .
O5 Cd1 O2 141.13(18) 2_776 .
O7 Cd1 O2 84.01(19) 2_777 .
N1 Cd1 O2 94.97(19) . .
O5 Cd1 N3 91.4(2) 2_776 .
O7 Cd1 N3 98.0(2) 2_777 .
N1 Cd1 N3 71.2(2) . .
O2 Cd1 N3 127.3(2) . .
O5 Cd1 O1 87.05(18) 2_776 .
O7 Cd1 O1 91.50(19) 2_777 .
N1 Cd1 O1 99.80(19) . .
O2 Cd1 O1 55.40(17) . .
N3 Cd1 O1 170.3(2) . .
O4 Cd2 O7 87.42(17) 2_675 2_676
O4 Cd2 O3 78.69(19) 2_675 .
O7 Cd2 O3 143.38(19) 2_676 .
O4 Cd2 N5 137.19(19) 2_675 .
O7 Cd2 N5 125.90(18) 2_676 .
O3 Cd2 N5 84.85(19) . .
O4 Cd2 O9 127.00(19) 2_675 2_676
O7 Cd2 O9 78.22(19) 2_676 2_676
O3 Cd2 O9 83.5(2) . 2_676
N5 Cd2 O9 89.29(19) . 2_676
O4 Cd2 N6 88.1(2) 2_675 .
O7 Cd2 N6 87.34(19) 2_676 .
O3 Cd2 N6 125.4(2) . .
N5 Cd2 N6 69.86(19) . .
O9 Cd2 N6 140.56(18) 2_676 .
C1 S1 C2 90.2(4) . .
C27 S2 C28 90.3(4) . .
C29 O1 Cd1 91.2(4) . .
C29 O2 Cd1 92.0(4) . .
Cd2 O3 H3A 124.7 . .
Cd2 O3 H3B 90.9 . .
H3A O3 H3B 104.0 . .
C37 O4 Cd2 140.1(5) . 2_675
C37 O5 Cd1 138.9(5) . 2_776
C44 O7 Cd1 109.9(4) . 2_777
C44 O7 Cd2 116.1(4) . 2_676
Cd1 O7 Cd2 133.0(2) 2_777 2_676
C45 O9 Cd2 125.6(5) . 2_676
H11C O11 H11D 139.6 . .
H12A O12 H12B 115.0 . .
H13A O13 H13B 111.9 . .
H14A O14 H14B 106.8 . .
C4 N1 C10 106.4(5) . .
C4 N1 Cd1 116.8(4) . .
C10 N1 Cd1 136.8(5) . .
C4 N2 C5 107.2(5) . .
C4 N2 C11 127.2(6) . .
C5 N2 C11 125.6(6) . .
C1 N3 C3 110.3(7) . .
C1 N3 Cd1 132.9(6) . .
C3 N3 Cd1 116.8(5) . .
C25 N4 C19 106.3(6) . .
C25 N4 C18 128.6(6) . .
C19 N4 C18 124.8(6) . .
C25 N5 C24 105.7(5) . .
C25 N5 Cd2 118.1(4) . .
C24 N5 Cd2 135.2(4) . .
C28 N6 C26 112.0(6) . .
C28 N6 Cd2 131.2(5) . .
C26 N6 Cd2 115.5(4) . .
N3 C1 S1 115.0(6) . .
N3 C1 H1 122.5 . .
S1 C1 H1 122.5 . .
C3 C2 S1 109.9(6) . .
C3 C2 H2 125.0 . .
S1 C2 H2 125.0 . .
C2 C3 N3 114.7(7) . .
C2 C3 C4 130.5(7) . .
N3 C3 C4 114.7(6) . .
N1 C4 N2 110.9(6) . .
N1 C4 C3 120.3(6) . .
N2 C4 C3 128.8(6) . .
N2 C5 C6 132.5(6) . .
N2 C5 C10 106.5(6) . .
C6 C5 C10 121.1(7) . .
C7 C6 C5 117.5(7) . .
C7 C6 H6 121.2 . .
C5 C6 H6 121.2 . .
C8 C7 C6 120.4(8) . .
C8 C7 H7 119.8 . .
C6 C7 H7 119.8 . .
C9 C8 C7 123.0(8) . .
C9 C8 H8 118.5 . .
C7 C8 H8 118.5 . .
C8 C9 C10 115.8(7) . .
C8 C9 H9 122.1 . .
C10 C9 H9 122.1 . .
N1 C10 C9 128.9(6) . .
N1 C10 C5 109.0(6) . .
C9 C10 C5 122.1(6) . .
N2 C11 C12 113.8(5) . .
N2 C11 H11A 108.8 . .
C12 C11 H11A 108.8 . .
N2 C11 H11B 108.8 . .
C12 C11 H11B 108.8 . .
H11A C11 H11B 107.7 . .
C17 C12 C13 117.7(7) . .
C17 C12 C11 122.0(6) . .
C13 C12 C11 120.2(6) . .
C12 C13 C14 121.6(7) . .
C12 C13 H13 119.2 . .
C14 C13 H13 119.2 . .
C15 C14 C13 120.4(7) . .
C15 C14 H14 119.8 . .
C13 C14 H14 119.8 . .
C16 C15 C14 118.5(7) . .
C16 C15 C18 118.0(6) . .
C14 C15 C18 123.4(6) . .
C15 C16 C17 120.5(7) . .
C15 C16 H16 119.8 . .
C17 C16 H16 119.8 . .
C12 C17 C16 121.2(7) . .
C12 C17 H17 119.4 . .
C16 C17 H17 119.4 . .
N4 C18 C15 114.4(6) . .
N4 C18 H18A 108.7 . .
C15 C18 H18A 108.7 . .
N4 C18 H18B 108.7 . .
C15 C18 H18B 108.7 . .
H18A C18 H18B 107.6 . .
N4 C19 C20 131.6(7) . .
N4 C19 C24 106.2(6) . .
C20 C19 C24 122.2(7) . .
C21 C20 C19 116.4(7) . .
C21 C20 H20 121.8 . .
C19 C20 H20 121.8 . .
C20 C21 C22 122.3(7) . .
C20 C21 H21 118.8 . .
C22 C21 H21 118.8 . .
C23 C22 C21 120.6(8) . .
C23 C22 H22 119.7 . .
C21 C22 H22 119.7 . .
C24 C23 C22 117.9(7) . .
C24 C23 H23 121.1 . .
C22 C23 H23 121.1 . .
C23 C24 C19 120.5(6) . .
C23 C24 N5 130.9(6) . .
C19 C24 N5 108.6(6) . .
N5 C25 N4 113.2(6) . .
N5 C25 C26 119.6(6) . .
N4 C25 C26 127.2(6) . .
C27 C26 N6 114.0(6) . .
C27 C26 C25 130.7(6) . .
N6 C26 C25 115.3(6) . .
C26 C27 S2 109.6(5) . .
C26 C27 H27 125.2 . .
S2 C27 H27 125.2 . .
N6 C28 S2 114.1(5) . .
N6 C28 H28 123.0 . .
S2 C28 H28 123.0 . .
O1 C29 O2 121.2(6) . .
O1 C29 C30 119.7(6) . .
O2 C29 C30 119.1(5) . .
C31 C30 C35 120.2(6) . .
C31 C30 C29 121.5(5) . .
C35 C30 C29 118.2(6) . .
C30 C31 C32 119.3(6) . .
C30 C31 C37 125.4(6) . .
C32 C31 C37 115.4(6) . .
C33 C32 C31 120.1(6) . .
C33 C32 H32 119.9 . .
C31 C32 H32 119.9 . .
C34 C33 C32 120.8(6) . .
C34 C33 H33 119.6 . .
C32 C33 H33 119.6 . .
C33 C34 C35 119.0(6) . .
C33 C34 C36 122.0(6) . .
C35 C34 C36 118.9(6) . .
C30 C35 C34 120.6(6) . .
C30 C35 H35 119.7 . .
C34 C35 H35 119.7 . .
O6 C36 C34 121.9(6) . .
O6 C36 C38 120.0(6) . .
C34 C36 C38 118.0(6) . .
O5 C37 O4 128.4(7) . .
O5 C37 C31 114.5(6) . .
O4 C37 C31 116.9(6) . .
C43 C38 C39 119.0(6) . .
C43 C38 C36 119.1(6) . .
C39 C38 C36 122.0(6) . .
C40 C39 C38 119.6(6) . .
C40 C39 H39 120.2 . .
C38 C39 H39 120.2 . .
C39 C40 C41 121.5(7) . .
C39 C40 H40 119.3 . .
C41 C40 H40 119.3 . .
C42 C41 C40 118.7(6) . .
C42 C41 C45 119.9(6) . .
C40 C41 C45 121.4(6) . .
C41 C42 C43 119.8(6) . .
C41 C42 C44 120.6(6) . .
C43 C42 C44 119.6(6) . .
C38 C43 C42 121.3(6) . .
C38 C43 H43 119.4 . .
C42 C43 H43 119.4 . .
O8 C44 O7 123.8(6) . .
O8 C44 C42 118.7(6) . .
O7 C44 C42 117.4(6) . .
O10 C45 O9 126.1(7) . .
O10 C45 C41 117.4(7) . .
O9 C45 C41 116.5(6) . .

loop_
_geom_bond_atom_site_label_1
_geom_bond_atom_site_label_2
_geom_bond_distance
_geom_bond_site_symmetry_2
Cd1 O5 2.266(5) 2_776
Cd1 O7 2.265(4) 2_777
Cd1 N1 2.299(6) .
Cd1 O2 2.349(5) .
Cd1 N3 2.351(7) .
Cd1 O1 2.378(5) .
Cd2 O4 2.259(5) 2_675
Cd2 O7 2.291(5) 2_676
Cd2 O3 2.320(5) .
Cd2 N5 2.333(5) .
Cd2 O9 2.360(5) 2_676
Cd2 N6 2.395(6) .
S1 C1 1.682(9) .
S1 C2 1.710(9) .
S2 C27 1.710(7) .
S2 C28 1.718(8) .
O1 C29 1.251(7) .
O2 C29 1.272(8) .
O3 H3A 0.8500 .
O3 H3B 0.8500 .
O4 C37 1.249(8) .
O4 Cd2 2.259(5) 2_675
O5 C37 1.245(8) .
O5 Cd1 2.266(5) 2_776
O6 C36 1.209(9) .
O7 C44 1.271(8) .
O7 Cd1 2.265(4) 2_777
O7 Cd2 2.291(5) 2_676
O8 C44 1.231(8) .
O9 C45 1.258(9) .
O9 Cd2 2.360(5) 2_676
O10 C45 1.228(9) .
O11 H11C 0.8500 .
O11 H11D 0.8499 .
O12 H12A 0.8500 .
O12 H12B 0.8500 .
O13 H13A 0.8500 .
O13 H13B 0.8500 .
O14 H14A 0.8499 .
O14 H14B 0.8500 .
N1 C4 1.346(8) .
N1 C10 1.382(9) .
N2 C4 1.365(8) .
N2 C5 1.384(9) .
N2 C11 1.467(8) .
N3 C1 1.322(10) .
N3 C3 1.378(9) .
N4 C25 1.354(8) .
N4 C19 1.396(9) .
N4 C18 1.463(9) .
N5 C25 1.318(8) .
N5 C24 1.398(8) .
N6 C28 1.294(9) .
N6 C26 1.386(8) .
C1 H1 0.9300 .
C2 C3 1.357(10) .
C2 H2 0.9300 .
C3 C4 1.449(9) .
C5 C6 1.402(10) .
C5 C10 1.391(9) .
C6 C7 1.373(11) .
C6 H6 0.9300 .
C7 C8 1.396(11) .
C7 H7 0.9300 .
C8 C9 1.391(10) .
C8 H8 0.9300 .
C9 C10 1.383(10) .
C9 H9 0.9300 .
C11 C12 1.524(9) .
C11 H11A 0.9700 .
C11 H11B 0.9700 .
C12 C17 1.378(10) .
C12 C13 1.379(10) .
C13 C14 1.392(10) .
C13 H13 0.9300 .
C14 C15 1.369(10) .
C14 H14 0.9300 .
C15 C16 1.394(10) .
C15 C18 1.511(9) .
C16 C17 1.387(10) .
C16 H16 0.9300 .
C17 H17 0.9300 .
C18 H18A 0.9700 .
C18 H18B 0.9700 .
C19 C20 1.387(9) .
C19 C24 1.396(9) .
C20 C21 1.372(12) .
C20 H20 0.9300 .
C21 C22 1.389(12) .
C21 H21 0.9300 .
C22 C23 1.393(10) .
C22 H22 0.9300 .
C23 C24 1.371(10) .
C23 H23 0.9300 .
C25 C26 1.443(9) .
C26 C27 1.376(10) .
C27 H27 0.9300 .
C28 H28 0.9300 .
C29 C30 1.501(9) .
C30 C31 1.381(9) .
C30 C35 1.385(8) .
C31 C32 1.396(9) .
C31 C37 1.514(9) .
C32 C33 1.383(9) .
C32 H32 0.9300 .
C33 C34 1.376(9) .
C33 H33 0.9300 .
C34 C35 1.392(9) .
C34 C36 1.490(9) .
C35 H35 0.9300 .
C36 C38 1.492(9) .
C38 C43 1.376(9) .
C38 C39 1.415(10) .
C39 C40 1.362(10) .
C39 H39 0.9300 .
C40 C41 1.402(9) .
C40 H40 0.9300 .
C41 C42 1.390(9) .
C41 C45 1.502(9) .
C42 C43 1.384(9) .
C42 C44 1.493(9) .
C43 H43 0.9300 .

loop_
_geom_torsion_atom_site_label_1
_geom_torsion_atom_site_label_2
_geom_torsion_atom_site_label_3
_geom_torsion_atom_site_label_4
_geom_torsion
_geom_torsion_site_symmetry_1
O5 Cd1 O1 C29 -166.3(4) 2_776
O7 Cd1 O1 C29 -78.7(4) 2_777
N1 Cd1 O1 C29 92.3(4) .
O2 Cd1 O1 C29 3.0(4) .
N3 Cd1 O1 C29 112.6(12) .
O5 Cd1 O2 C29 14.2(5) 2_776
O7 Cd1 O2 C29 93.1(4) 2_777
N1 Cd1 O2 C29 -101.4(4) .
N3 Cd1 O2 C29 -171.5(4) .
O1 Cd1 O2 C29 -2.9(3) .
O5 Cd1 N1 C4 83.5(5) 2_776
O7 Cd1 N1 C4 -46.6(10) 2_777
O2 Cd1 N1 C4 -131.8(5) .
N3 Cd1 N1 C4 -4.0(5) .
O1 Cd1 N1 C4 172.5(5) .
O5 Cd1 N1 C10 -93.4(6) 2_776
O7 Cd1 N1 C10 136.5(8) 2_777
O2 Cd1 N1 C10 51.3(7) .
N3 Cd1 N1 C10 179.1(7) .
O1 Cd1 N1 C10 -4.4(7) .
O5 Cd1 N3 C1 83.2(8) 2_776
O7 Cd1 N3 C1 -4.7(8) 2_777
N1 Cd1 N3 C1 -174.9(8) .
O2 Cd1 N3 C1 -93.2(8) .
O1 Cd1 N3 C1 163.9(10) .
O5 Cd1 N3 C3 -98.3(5) 2_776
O7 Cd1 N3 C3 173.8(5) 2_777
N1 Cd1 N3 C3 3.6(5) .
O2 Cd1 N3 C3 85.3(6) .
O1 Cd1 N3 C3 -17.6(15) .
O4 Cd2 N5 C25 61.2(6) 2_675
O7 Cd2 N5 C25 -73.2(5) 2_676
O3 Cd2 N5 C25 128.4(5) .
O9 Cd2 N5 C25 -148.1(5) 2_676
N6 Cd2 N5 C25 -2.3(5) .
O4 Cd2 N5 C24 -105.8(6) 2_675
O7 Cd2 N5 C24 119.8(6) 2_676
O3 Cd2 N5 C24 -38.5(6) .
O9 Cd2 N5 C24 45.0(6) 2_676
N6 Cd2 N5 C24 -169.2(6) .
O4 Cd2 N6 C28 45.9(7) 2_675
O7 Cd2 N6 C28 -41.6(7) 2_676
O3 Cd2 N6 C28 120.6(6) .
N5 Cd2 N6 C28 -171.6(7) .
O9 Cd2 N6 C28 -109.4(7) 2_676
O4 Cd2 N6 C26 -148.4(5) 2_675
O7 Cd2 N6 C26 124.1(4) 2_676
O3 Cd2 N6 C26 -73.7(5) .
N5 Cd2 N6 C26 -5.9(4) .
O9 Cd2 N6 C26 56.3(6) 2_676
C3 N3 C1 S1 1.3(9) .
Cd1 N3 C1 S1 179.9(4) .
C2 S1 C1 N3 -0.9(7) .
C1 S1 C2 C3 0.1(7) .
S1 C2 C3 N3 0.6(9) .
S1 C2 C3 C4 -176.1(6) .
C1 N3 C3 C2 -1.3(10) .
Cd1 N3 C3 C2 179.9(5) .
C1 N3 C3 C4 176.0(7) .
Cd1 N3 C3 C4 -2.8(8) .
C10 N1 C4 N2 1.0(7) .
Cd1 N1 C4 N2 -176.8(4) .
C10 N1 C4 C3 -178.0(6) .
Cd1 N1 C4 C3 4.2(8) .
C5 N2 C4 N1 -1.6(7) .
C11 N2 C4 N1 178.6(6) .
C5 N2 C4 C3 177.3(6) .
C11 N2 C4 C3 -2.5(11) .
C2 C3 C4 N1 175.9(8) .
N3 C3 C4 N1 -0.9(9) .
C2 C3 C4 N2 -2.9(12) .
N3 C3 C4 N2 -179.7(6) .
C4 N2 C5 C6 -179.2(7) .
C11 N2 C5 C6 0.5(12) .
C4 N2 C5 C10 1.5(7) .
C11 N2 C5 C10 -178.7(6) .
N2 C5 C6 C7 -179.5(7) .
C10 C5 C6 C7 -0.4(11) .
C5 C6 C7 C8 -1.3(12) .
C6 C7 C8 C9 1.7(12) .
C7 C8 C9 C10 -0.5(11) .
C4 N1 C10 C9 177.8(7) .
Cd1 N1 C10 C9 -5.1(11) .
C4 N1 C10 C5 0.0(7) .
Cd1 N1 C10 C5 177.1(5) .
C8 C9 C10 N1 -178.8(7) .
C8 C9 C10 C5 -1.3(10) .
N2 C5 C10 N1 -1.0(7) .
C6 C5 C10 N1 179.7(6) .
N2 C5 C10 C9 -178.9(6) .
C6 C5 C10 C9 1.7(11) .
C4 N2 C11 C12 -80.4(9) .
C5 N2 C11 C12 99.9(8) .
N2 C11 C12 C17 -30.6(10) .
N2 C11 C12 C13 151.0(7) .
C17 C12 C13 C14 -2.2(11) .
C11 C12 C13 C14 176.2(7) .
C12 C13 C14 C15 1.5(12) .
C13 C14 C15 C16 -0.1(11) .
C13 C14 C15 C18 178.8(7) .
C14 C15 C16 C17 -0.4(12) .
C18 C15 C16 C17 -179.4(7) .
C13 C12 C17 C16 1.7(12) .
C11 C12 C17 C16 -176.7(7) .
C15 C16 C17 C12 -0.4(13) .
C25 N4 C18 C15 92.1(8) .
C19 N4 C18 C15 -95.6(8) .
C16 C15 C18 N4 -162.6(6) .
C14 C15 C18 N4 18.4(10) .
C25 N4 C19 C20 179.0(8) .
C18 N4 C19 C20 5.2(12) .
C25 N4 C19 C24 -0.4(7) .
C18 N4 C19 C24 -174.2(6) .
N4 C19 C20 C21 178.6(8) .
C24 C19 C20 C21 -2.1(12) .
C19 C20 C21 C22 0.8(13) .
C20 C21 C22 C23 0.1(14) .
C21 C22 C23 C24 0.3(12) .
C22 C23 C24 C19 -1.6(11) .
C22 C23 C24 N5 -179.0(7) .
N4 C19 C24 C23 -178.0(6) .
C20 C19 C24 C23 2.6(11) .
N4 C19 C24 N5 0.0(8) .
C20 C19 C24 N5 -179.5(7) .
C25 N5 C24 C23 178.1(7) .
Cd2 N5 C24 C23 -13.8(11) .
C25 N5 C24 C19 0.4(7) .
Cd2 N5 C24 C19 168.5(5) .
C24 N5 C25 N4 -0.7(7) .
Cd2 N5 C25 N4 -171.2(4) .
C24 N5 C25 C26 -179.3(6) .
Cd2 N5 C25 C26 10.2(8) .
C19 N4 C25 N5 0.7(8) .
C18 N4 C25 N5 174.2(6) .
C19 N4 C25 C26 179.2(6) .
C18 N4 C25 C26 -7.4(11) .
C28 N6 C26 C27 1.9(9) .
Cd2 N6 C26 C27 -166.5(5) .
C28 N6 C26 C25 -178.7(6) .
Cd2 N6 C26 C25 12.8(7) .
N5 C25 C26 C27 163.7(7) .
N4 C25 C26 C27 -14.7(12) .
N5 C25 C26 N6 -15.6(9) .
N4 C25 C26 N6 166.1(6) .
N6 C26 C27 S2 -2.3(8) .
C25 C26 C27 S2 178.5(6) .
C28 S2 C27 C26 1.6(6) .
C26 N6 C28 S2 -0.6(8) .
Cd2 N6 C28 S2 165.5(3) .
C27 S2 C28 N6 -0.6(6) .
Cd1 O1 C29 O2 -5.3(6) .
Cd1 O1 C29 C30 172.4(5) .
Cd1 O2 C29 O1 5.4(6) .
Cd1 O2 C29 C30 -172.3(5) .
O1 C29 C30 C31 11.3(9) .
O2 C29 C30 C31 -170.9(6) .
O1 C29 C30 C35 -165.4(6) .
O2 C29 C30 C35 12.3(9) .
C35 C30 C31 C32 0.9(9) .
C29 C30 C31 C32 -175.7(6) .
C35 C30 C31 C37 -179.0(6) .
C29 C30 C31 C37 4.4(9) .
C30 C31 C32 C33 -0.4(10) .
C37 C31 C32 C33 179.5(6) .
C31 C32 C33 C34 -0.6(11) .
C32 C33 C34 C35 1.0(11) .
C32 C33 C34 C36 177.3(7) .
C31 C30 C35 C34 -0.5(9) .
C29 C30 C35 C34 176.3(6) .
C33 C34 C35 C30 -0.5(10) .
C36 C34 C35 C30 -176.9(6) .
C33 C34 C36 O6 -160.4(8) .
C35 C34 C36 O6 15.9(11) .
C33 C34 C36 C38 16.6(10) .
C35 C34 C36 C38 -167.1(6) .
Cd1 O5 C37 O4 -20.2(13) 2_776
Cd1 O5 C37 C31 165.4(5) 2_776
Cd2 O4 C37 O5 -9.6(13) 2_675
Cd2 O4 C37 C31 164.6(5) 2_675
C30 C31 C37 O5 -109.4(8) .
C32 C31 C37 O5 70.7(8) .
C30 C31 C37 O4 75.5(8) .
C32 C31 C37 O4 -104.4(7) .
O6 C36 C38 C43 47.4(11) .
C34 C36 C38 C43 -129.6(7) .
O6 C36 C38 C39 -132.7(8) .
C34 C36 C38 C39 50.2(10) .
C43 C38 C39 C40 -1.7(11) .
C36 C38 C39 C40 178.5(7) .
C38 C39 C40 C41 2.0(11) .
C39 C40 C41 C42 1.1(11) .
C39 C40 C41 C45 -178.2(7) .
C40 C41 C42 C43 -4.5(10) .
C45 C41 C42 C43 174.8(6) .
C40 C41 C42 C44 174.0(6) .
C45 C41 C42 C44 -6.7(10) .
C39 C38 C43 C42 -1.8(10) .
C36 C38 C43 C42 178.1(6) .
C41 C42 C43 C38 4.9(10) .
C44 C42 C43 C38 -173.7(6) .
Cd1 O7 C44 O8 -22.1(9) 2_777
Cd2 O7 C44 O8 148.1(6) 2_676
Cd1 O7 C44 C42 155.2(5) 2_777
Cd2 O7 C44 C42 -34.6(8) 2_676
C41 C42 C44 O8 -89.3(8) .
C43 C42 C44 O8 89.2(9) .
C41 C42 C44 O7 93.2(8) .
C43 C42 C44 O7 -88.2(8) .
Cd2 O9 C45 O10 173.8(6) 2_676
Cd2 O9 C45 C41 -8.4(9) 2_676
C42 C41 C45 O10 126.5(8) .
C40 C41 C45 O10 -54.3(10) .
C42 C41 C45 O9 -51.5(9) .
C40 C41 C45 O9 127.8(7) .
